data_9011340
loop_
_publ_author_name
'Fitch, A. N.'
'Fender, B. E. F.'

_publ_section_title
;
 The structure of deuterated ammomium uranyl phosphate trihydrate,
 ND4UO2PO4*3D2O by powder neutron diffraction
;
_journal_name_full 'Acta Crystallographica, Section C'
_journal_page_first 162
_journal_page_last 166
_journal_paper_doi 10.1107/S0108270183003972
_journal_volume 39
_journal_year 1983
_chemical_formula_structural (NH4)(UO2)(PO4)*3(D2O)
_chemical_formula_sum 'D6 H4 N O9 P U'
_chemical_name_mineral 'Uramphite (deuterated)'
_space_group_IT_number 130
_symmetry_space_group_name_Hall '-P 4a 2ac'
_symmetry_space_group_name_H-M 'P 4/n c c :2'
_cell_angle_alpha 90
_cell_angle_beta 90
_cell_angle_gamma 90
_cell_length_a 7.0221
_cell_length_b 7.0221
_cell_length_c 18.0912
_cell_formula_units_Z 4
_cell_volume 892.075
_exptl_crystal_density_diffrn 3.329
_cod_original_sg_symbol_H-M 'P 4/n c c'
_cod_original_formula_sum 'U P O9 N D10'
_cod_database_code 9011340

loop_
_symmetry_equiv_pos_as_xyz
x,y,z
1/2-y,1/2-x,1/2+z
1/2+y,1/2+x,1/2-z
1/2+y,-x,-z
1/2-y,x,z
x,1/2-y,1/2+z
-x,1/2+y,1/2-z
1/2+x,1/2+y,-z
1/2-x,1/2-y,z
y,x,1/2+z
-y,-x,1/2-z
-y,1/2+x,-z
y,1/2-x,z
1/2-x,y,1/2+z
1/2+x,-y,1/2-z
-x,-y,-z

loop_
_atom_site_aniso_label
_atom_site_aniso_U_11
_atom_site_aniso_U_22
_atom_site_aniso_U_33
_atom_site_aniso_U_12
_atom_site_aniso_U_13
_atom_site_aniso_U_23
U 0.00884 0.00884 0.03167 0.00000 0.00000 0.00000
P 0.00125 0.00125 0.03532 0.00000 0.00000 0.00000
O1 0.01771 0.01771 0.03167 0.00000 0.00000 0.00000
O2 0.02913 0.02913 0.01758 0.00000 0.00000 0.00000
O3 0.00884 0.02151 0.03034 -0.00252 -0.00122 -0.00380
O4 0.05191 0.04432 0.02404 0.00759 0.00000 -0.00882
N 0.05191 0.04432 0.02404 0.00759 0.00000 -0.00882
D1 0.17731 0.08231 0.05190 -0.00759 0.00251 0.07594
D2 0.04559 0.04811 0.04427 0.00252 -0.01139 -0.00251
D3 0.06458 0.03924 0.01011 0.02785 0.01010 -0.00122

loop_
_atom_site_label
_atom_site_fract_x
_atom_site_fract_y
_atom_site_fract_z
_atom_site_occupancy
U 0.25000 0.25000 0.04790 1.00000
P 0.75000 0.25000 0.00000 1.00000
O1 0.25000 0.25000 0.14700 1.00000
O2 0.25000 0.25000 -0.05120 1.00000
O3 0.57710 0.22570 0.05000 1.00000
O4 0.16110 0.98090 0.31490 0.75000
N 0.16110 0.98090 0.31490 0.25000
D1 0.32120 0.04030 0.31910 1.00000
D2 0.59470 0.13940 0.35920 1.00000
D3 0.37940 0.58900 0.26970 0.50000

_database_code_amcsd 0009971
